data_2011747
loop_
_publ_author_name
'Wijaya, Karna'
'Moers, Oliver'
'Jones, Peter G.'
'Blaschette, Armand'

_publ_section_title
;
 Polysulfonylamines. CXXXII. A robust~eight-membered ring motif in the
 hydrogen-bonded structure of 2-aminopyridinium
 di(benzenesulfonyl)amidate
;
_journal_issue 2
_journal_name_full 'Acta Crystallographica Section C'
_journal_page_first 167
_journal_page_last 169
_journal_paper_doi 10.1107/S010827010001427X
_journal_volume 57
_journal_year 2001
_chemical_formula_iupac 'C5 H7 N2 1+, C12 H10 N O4 S2 1-'
_chemical_formula_moiety 'C5 H7 N2 1+, C12 H10 N O4 S2 1-'
_chemical_formula_sum 'C17 H17 N3 O4 S2'
_chemical_formula_weight 391.46
_chemical_name_systematic
;
 2-aminopyridinium di(benzenesulfonyl)amidate
;
_space_group_IT_number 4
_symmetry_cell_setting monoclinic
_symmetry_space_group_name_Hall 'P 2yb'
_symmetry_space_group_name_H-M 'P 1 21 1'
_audit_creation_method SHELXL-97
_cell_angle_alpha 90.00
_cell_angle_beta 110.500(12)
_cell_angle_gamma 90.00
_cell_formula_units_Z 4
_cell_length_a 10.643(3)
_cell_length_b 15.624(3)
_cell_length_c 11.349(3)
_cell_measurement_reflns_used 52
_cell_measurement_temperature 143(2)
_cell_measurement_theta_max 11.5
_cell_measurement_theta_min 10
_cell_volume 1767.7(8)
_computing_cell_refinement DIF4
_computing_data_collection 'DIF4 (Stoe & Cie, 1992)'
_computing_data_reduction 'REDU4 (Stoe & Cie, 1992)'
_computing_molecular_graphics 'XP in (Siemens, 1994)'
_computing_publication_material SHELXL97
_computing_structure_refinement 'SHELXL97 (Sheldrick, 1997)'
_computing_structure_solution 'SHELXS97 (Sheldrick, 1990)'
_diffrn_ambient_temperature 143(2)
_diffrn_measured_fraction_theta_full .998
_diffrn_measured_fraction_theta_max .998
_diffrn_measurement_device_type 'Stoe Stadi-4 four-circle'
_diffrn_measurement_method \w/\q
_diffrn_radiation_monochromator graphite
_diffrn_radiation_source 'fine-focus sealed tube'
_diffrn_radiation_type MoK\a
_diffrn_radiation_wavelength .71073
_diffrn_reflns_av_R_equivalents .0347
_diffrn_reflns_av_sigmaI/netI .0334
_diffrn_reflns_limit_h_max 13
_diffrn_reflns_limit_h_min -13
_diffrn_reflns_limit_k_max 20
_diffrn_reflns_limit_k_min -20
_diffrn_reflns_limit_l_max 14
_diffrn_reflns_limit_l_min -14
_diffrn_reflns_number 11932
_diffrn_reflns_theta_full 27.54
_diffrn_reflns_theta_max 27.54
_diffrn_reflns_theta_min 3.24
_diffrn_standards_decay_% 0
_diffrn_standards_interval_time 60
_diffrn_standards_number 3
_exptl_absorpt_coefficient_mu .330
_exptl_absorpt_correction_type none
_exptl_crystal_colour colourless
_exptl_crystal_density_diffrn 1.471
_exptl_crystal_density_method 'not measured'
_exptl_crystal_description block
_exptl_crystal_F_000 816
_exptl_crystal_size_max .6
_exptl_crystal_size_mid .6
_exptl_crystal_size_min .5
_refine_diff_density_max .37
_refine_diff_density_min -.35
_refine_ls_abs_structure_details 'Flack H D (1983), Acta Cryst. A39, 876-881'
_refine_ls_abs_structure_Flack .62(6)
_refine_ls_extinction_method none
_refine_ls_goodness_of_fit_ref 1.044
_refine_ls_hydrogen_treatment mixed
_refine_ls_matrix_type full
_refine_ls_number_parameters 494
_refine_ls_number_reflns 8139
_refine_ls_number_restraints 9
_refine_ls_restrained_S_all 1.044
_refine_ls_R_factor_all .045
_refine_ls_R_factor_gt .040
_refine_ls_shift/su_max .001
_refine_ls_shift/su_mean .000
_refine_ls_structure_factor_coef Fsqd
_refine_ls_weighting_details 'calc w = 1/[\s^2^(Fo^2^)+(0.0499P)^2^+0.7866P] where P = (Fo^2^+2Fc^2^)/3'
_refine_ls_weighting_scheme calc
_refine_ls_wR_factor_ref .103
_reflns_number_gt 7516
_reflns_number_total 8139
_reflns_threshold_expression I>2\s(I)
_cod_data_source_file bm1426.cif
_cod_data_source_block II
_cod_depositor_comments
;
The following automatic conversions were performed:
'_geom_bond_publ_flag' value 'Y' changed to 'y' according to
'/home/saulius/struct/CIF-dictionaries/cif_core.dic' dictionary named
'cif_core.dic' version 2.4.1 from 2010-06-29 (14 times).

Automatic conversion script
Id: cif_fix_enum 1527 2010-12-29 10:47:43Z saulius 

The following automatic conversions were performed:

'_geom_bond_publ_flag' value 'Y' changed to 'y' according to
/home/saulius/struct/CIF-dictionaries/cif_core.dic dictionary named
'cif_core.dic' version 2.4.1 from 2010-06-29 (14 times).

Automatic conversion script
Id: cif_fix_values 1715 2011-07-08 13:25:40Z adriana 
;
_cod_original_cell_volume 1767.5(7)
_cod_original_sg_symbol_H-M 'P 21'
_cod_database_code 2011747
_cod_database_fobs_code 2011747

loop_
_symmetry_equiv_pos_as_xyz
'x, y, z'
'-x, y+1/2, -z'

loop_
_atom_site_label
_atom_site_fract_x
_atom_site_fract_y
_atom_site_fract_z
_atom_site_U_iso_or_equiv
_atom_site_adp_type
_atom_site_calc_flag
_atom_site_refinement_flags
_atom_site_occupancy
_atom_site_disorder_assembly
_atom_site_disorder_group
_atom_site_type_symbol
N1 .4417(2) .10194(15) .5530(2) .0277(5) Uani d . 1 . . N
S1 .38404(6) .15964(4) .63857(6) .02908(14) Uani d . 1 . . S
S2 .34889(6) .03191(4) .45918(6) .02736(14) Uani d . 1 . . S
O1 .4989(2) .20080(15) .72903(19) .0423(5) Uani d . 1 . . O
O2 .2977(2) .11356(15) .69011(19) .0408(5) Uani d . 1 . . O
O3 .4175(2) .01182(16) .3733(2) .0444(5) Uani d . 1 . . O
O4 .21066(19) .05755(15) .4045(2) .0390(5) Uani d . 1 . . O
C11 .2862(2) .24109(17) .5406(2) .0267(5) Uani d . 1 . . C
C12 .1775(3) .2732(2) .5669(3) .0326(6) Uani d . 1 . . C
H12 .1552 .2509 .6349 .039 Uiso calc R 1 . . H
C13 .1018(3) .3383(2) .4926(3) .0374(7) Uani d . 1 . . C
H13 .0274 .3612 .5099 .045 Uiso calc R 1 . . H
C14 .1345(3) .3699(2) .3937(3) .0374(6) Uani d . 1 . . C
H14 .0816 .4140 .3424 .045 Uiso calc R 1 . . H
C15 .2432(3) .3380(2) .3684(3) .0367(7) Uani d . 1 . . C
H15 .2649 .3602 .2999 .044 Uiso calc R 1 . . H
C16 .3204(3) .2739(2) .4426(3) .0346(6) Uani d . 1 . . C
H16 .3964 .2524 .4265 .042 Uiso calc R 1 . . H
C21 .3551(2) -.06113(18) .5502(2) .0250(5) Uani d . 1 . . C
C22 .2515(3) -.1198(2) .5061(3) .0360(7) Uani d . 1 . . C
H22 .1773 -.1087 .4314 .043 Uiso calc R 1 . . H
C23 .2578(3) -.1945(2) .5728(3) .0397(7) Uani d . 1 . . C
H23 .1872 -.2351 .5440 .048 Uiso calc R 1 . . H
C24 .3664(3) -.2109(2) .6813(3) .0349(6) Uani d . 1 . . C
H24 .3703 -.2627 .7262 .042 Uiso calc R 1 . . H
C25 .4690(3) -.1518(2) .7242(3) .0329(6) Uani d . 1 . . C
H25 .5433 -.1628 .7988 .039 Uiso calc R 1 . . H
C26 .4634(2) -.07673(19) .6587(2) .0298(6) Uani d . 1 . . C
H26 .5337 -.0359 .6880 .036 Uiso calc R 1 . . H
N2 .6999(2) .09234(18) .5228(2) .0366(5) Uani d D 1 . . N
H01 .617(3) .094(3) .525(4) .055(11) Uiso d D 1 . . H
N3 .7613(3) .17743(19) .7005(3) .0478(6) Uani d D 1 . . N
H02 .667(3) .180(3) .711(5) .106(17) Uiso d D 1 . . H
H03 .826(5) .220(4) .766(5) .16(3) Uiso d D 1 . . H
C3 .7949(3) .1327(2) .6167(3) .0342(6) Uani d . 1 . . C
C4 .9287(3) .1282(2) .6190(3) .0407(7) Uani d . 1 . . C
H4 .9997 .1533 .6861 .049 Uiso calc R 1 . . H
C5 .9539(3) .0870(2) .5232(4) .0493(8) Uani d . 1 . . C
H5 1.0431 .0845 .5232 .059 Uiso calc R 1 . . H
C6 .8498(4) .0485(2) .4250(4) .0521(9) Uani d . 1 . . C
H6 .8671 .0211 .3575 .063 Uiso calc R 1 . . H
C7 .7253(4) .0513(2) .4285(3) .0468(8) Uani d . 1 . . C
H7 .6540 .0241 .3640 .056 Uiso calc R 1 . . H
N1' 1.0369(2) .41970(16) .9614(2) .0299(5) Uani d . 1 . . N
S1' 1.14071(6) .48731(4) 1.04803(6) .02664(14) Uani d . 1 . . S
S2' 1.07918(7) .35861(4) .86922(6) .03303(15) Uani d . 1 . . S
O1' 1.0826(2) .51506(16) 1.1388(2) .0449(5) Uani d . 1 . . O
O2' 1.27585(19) .45600(15) 1.09909(19) .0388(5) Uani d . 1 . . O
O3' .9568(2) .31509(16) .7966(2) .0570(7) Uani d . 1 . . O
O4' 1.1511(3) .40249(15) .8001(2) .0484(6) Uani d . 1 . . O
C11' 1.1421(2) .57810(17) .9549(2) .0236(5) Uani d . 1 . . C
C12' 1.2466(3) .63581(19) 1.0023(3) .0319(6) Uani d . 1 . . C
H12' 1.3181 .6236 1.0786 .038 Uiso calc R 1 . . H
C13' 1.2463(3) .7111(2) .9385(3) .0399(7) Uani d . 1 . . C
H13' 1.3177 .7509 .9708 .048 Uiso calc R 1 . . H
C14' 1.1407(3) .7287(2) .8261(3) .0355(6) Uani d . 1 . . C
H14' 1.1391 .7811 .7830 .043 Uiso calc R 1 . . H
C15' 1.0388(3) .66972(19) .7781(2) .0306(6) Uani d . 1 . . C
H15' .9683 .6810 .7008 .037 Uiso calc R 1 . . H
C16' 1.0391(3) .59362(18) .8426(2) .0276(5) Uani d . 1 . . C
H16' .9692 .5530 .8096 .033 Uiso calc R 1 . . H
C21' 1.1900(3) .27961(18) .9619(2) .0289(5) Uani d . 1 . . C
C22' 1.2974(3) .25334(19) .9301(3) .0333(6) Uani d . 1 . . C
H22' 1.3142 .2788 .8610 .040 Uiso calc R 1 . . H
C23' 1.3810(3) .1894(2) .9999(3) .0389(7) Uani d . 1 . . C
H23' 1.4543 .1702 .9774 .047 Uiso calc R 1 . . H
C24' 1.3583(3) .1531(2) 1.1026(3) .0362(6) Uani d . 1 . . C
H24' 1.4175 .1107 1.1519 .043 Uiso calc R 1 . . H
C25' 1.2491(3) .1792(2) 1.1321(3) .0383(7) Uani d . 1 . . C
H25' 1.2318 .1537 1.2008 .046 Uiso calc R 1 . . H
C26' 1.1642(3) .2428(2) 1.0614(3) .0361(6) Uani d . 1 . . C
H26' 1.0889 .2608 1.0817 .043 Uiso calc R 1 . . H
N2' .7674(3) .43261(16) .9693(2) .0349(5) Uani d D 1 . . N
H04 .852(3) .429(3) .979(3) .045(10) Uiso d D 1 . . H
N3' .8229(3) .5026(2) 1.1608(3) .0531(7) Uani d D 1 . . N
H05 .912(4) .524(3) 1.155(4) .094(16) Uiso d D 1 . . H
H06 .782(5) .542(3) 1.210(5) .13(2) Uiso d D 1 . . H
C3' .7305(3) .4691(2) 1.0597(3) .0409(7) Uani d . 1 . . C
C4' .5929(3) .4684(2) 1.0443(3) .0460(8) Uani d . 1 . . C
H4' .5640 .4925 1.1074 .055 Uiso calc R 1 . . H
C5' .5025(3) .4335(2) .9406(4) .0475(8) Uani d . 1 . . C
H5' .4101 .4337 .9304 .057 Uiso calc R 1 . . H
C6' .5439(3) .3973(2) .8484(4) .0487(8) Uani d . 1 . . C
H6' .4804 .3729 .7750 .058 Uiso calc R 1 . . H
C7' .6787(3) .3975(2) .8651(3) .0403(7) Uani d . 1 . . C
H7' .7088 .3729 .8032 .048 Uiso calc R 1 . . H

loop_
_atom_site_aniso_label
_atom_site_aniso_U_11
_atom_site_aniso_U_22
_atom_site_aniso_U_33
_atom_site_aniso_U_12
_atom_site_aniso_U_13
_atom_site_aniso_U_23
N1 .0244(10) .0273(11) .0292(11) -.0004(8) .0065(8) .0014(9)
S1 .0314(3) .0319(3) .0201(3) .0002(3) .0043(2) .0022(2)
S2 .0258(3) .0335(4) .0194(3) -.0004(2) .0037(2) .0016(3)
O1 .0421(11) .0412(12) .0288(9) -.0006(9) -.0060(8) -.0051(9)
O2 .0545(12) .0414(12) .0325(10) .0011(10) .0227(9) .0085(9)
O3 .0599(13) .0492(14) .0326(10) -.0025(11) .0270(10) -.0026(10)
O4 .0293(9) .0440(12) .0308(10) .0018(9) -.0055(8) .0061(9)
C11 .0275(12) .0266(13) .0222(12) -.0014(10) .0041(9) .0012(10)
C12 .0330(13) .0352(15) .0320(13) -.0048(11) .0144(11) -.0019(12)
C13 .0311(13) .0351(16) .0453(17) .0047(11) .0126(12) -.0031(13)
C14 .0392(14) .0321(16) .0331(14) .0036(12) .0029(12) .0000(13)
C15 .0466(16) .0341(18) .0286(14) .0016(12) .0121(12) .0060(12)
C16 .0382(14) .0367(16) .0325(14) .0080(12) .0168(11) .0071(12)
C21 .0242(11) .0269(13) .0227(12) .0015(9) .0067(9) -.0010(10)
C22 .0270(12) .0440(19) .0323(14) -.0067(11) .0045(10) -.0037(13)
C23 .0363(15) .0336(17) .0472(17) -.0127(12) .0120(13) -.0057(13)
C24 .0391(14) .0297(15) .0398(15) .0008(12) .0186(12) .0004(12)
C25 .0337(13) .0331(16) .0294(13) .0032(11) .0079(10) .0048(12)
C26 .0248(11) .0310(14) .0278(13) -.0026(10) .0022(10) -.0005(11)
N2 .0325(12) .0382(14) .0387(13) -.0067(10) .0122(10) .0004(11)
N3 .0403(13) .0531(17) .0497(15) -.0027(12) .0155(12) -.0046(13)
C3 .0311(13) .0353(15) .0382(15) -.0039(11) .0144(11) .0037(12)
C4 .0276(13) .0398(16) .0552(19) -.0037(11) .0150(13) .0047(14)
C5 .0459(17) .0445(18) .072(2) .0079(14) .0390(17) .0168(17)
C6 .080(2) .0369(17) .054(2) .0042(17) .0415(19) .0038(15)
C7 .063(2) .0389(17) .0376(16) -.0062(15) .0167(15) -.0025(13)
N1' .0249(10) .0320(12) .0296(11) -.0026(9) .0056(8) .0035(10)
S1' .0267(3) .0316(3) .0193(3) .0024(2) .0051(2) .0020(2)
S2' .0429(3) .0277(3) .0212(3) -.0004(3) .0020(2) .0015(3)
O1' .0638(13) .0458(13) .0347(11) .0017(11) .0293(10) .0005(10)
O2' .0286(9) .0410(12) .0340(10) .0053(8) -.0050(8) .0060(9)
O3' .0580(14) .0386(12) .0447(13) -.0046(11) -.0194(11) -.0056(10)
O4' .0816(16) .0376(12) .0333(11) .0091(11) .0293(11) .0101(9)
C11' .0192(10) .0303(14) .0206(11) .0005(9) .0062(8) -.0004(10)
C12' .0254(12) .0396(17) .0259(13) -.0027(10) .0030(10) -.0015(11)
C13' .0301(13) .0405(18) .0487(17) -.0101(12) .0134(12) -.0082(15)
C14' .0418(15) .0296(15) .0410(16) .0021(12) .0219(13) .0043(13)
C15' .0324(12) .0325(15) .0252(12) .0035(11) .0080(10) .0024(11)
C16' .0270(12) .0276(13) .0241(12) .0004(10) .0038(10) -.0006(11)
C21' .0319(13) .0275(13) .0244(12) -.0016(10) .0064(10) -.0007(11)
C22' .0395(14) .0349(15) .0271(13) -.0077(12) .0136(11) -.0047(11)
C23' .0340(13) .0396(16) .0454(16) -.0001(12) .0169(12) -.0078(13)
C24' .0380(14) .0280(15) .0375(15) .0028(12) .0067(12) -.0018(13)
C25' .0426(15) .0382(18) .0346(14) .0056(12) .0140(12) .0080(13)
C26' .0395(14) .0372(17) .0366(15) .0052(12) .0195(12) .0079(13)
N2' .0370(12) .0321(12) .0404(13) .0011(10) .0194(10) .0038(11)
N3' .0543(16) .0592(18) .0447(15) .0034(14) .0161(13) -.0096(14)
C3' .0521(17) .0313(16) .0399(16) .0004(13) .0169(14) .0063(12)
C4' .0552(18) .0371(16) .061(2) .0083(14) .0390(16) .0090(15)
C5' .0431(16) .0349(16) .074(2) -.0042(13) .0332(16) .0031(16)
C6' .0429(16) .0421(17) .061(2) -.0076(14) .0182(15) .0015(16)
C7' .0453(16) .0363(15) .0413(16) -.0017(13) .0179(13) -.0008(13)

loop_
_atom_type_symbol
_atom_type_description
_atom_type_scat_dispersion_real
_atom_type_scat_dispersion_imag
_atom_type_scat_source
C C .0033 .0016 'International Tables Vol C Tables 4.2.6.8 and 6.1.1.4'
H H .0000 .0000 'International Tables Vol C Tables 4.2.6.8 and 6.1.1.4'
N N .0061 .0033 'International Tables Vol C Tables 4.2.6.8 and 6.1.1.4'
O O .0106 .0060 'International Tables Vol C Tables 4.2.6.8 and 6.1.1.4'
S S .1246 .1234 'International Tables Vol C Tables 4.2.6.8 and 6.1.1.4'

loop_
_geom_angle_atom_site_label_1
_geom_angle_atom_site_label_2
_geom_angle_atom_site_label_3
_geom_angle
_geom_angle_publ_flag
O2 S1 O1 115.79(14) ?
O2 S1 N1 113.57(13) ?
O2 S1 C11 107.21(13) ?
O1 S1 C11 106.98(13) ?
N1 S1 C11 106.90(12) ?
O4 S2 O3 116.88(14) ?
O4 S2 N1 113.30(13) ?
O3 S2 N1 104.92(13) ?
O4 S2 C21 107.69(13) ?
O3 S2 C21 106.92(13) ?
N1 S2 C21 106.52(12) ?
C16 C11 C12 120.9(3) ?
C16 C11 S1 120.6(2) ?
C12 C11 S1 118.5(2) ?
C13 C12 C11 119.1(3) ?
C14 C13 C12 120.0(3) ?
C13 C14 C15 120.7(3) ?
C14 C15 C16 119.9(3) ?
C15 C16 C11 119.4(3) ?
C26 C21 C22 121.0(3) ?
C26 C21 S2 120.9(2) ?
C22 C21 S2 118.0(2) ?
C23 C22 C21 118.8(3) ?
C22 C23 C24 120.6(3) ?
C25 C24 C23 120.0(3) ?
C26 C25 C24 119.9(3) ?
C25 C26 C21 119.7(3) ?
C3 N2 C7 123.2(3) y
H01 N2 C3 116(3) y
H01 N2 C7 120(3) y
H02 N3 C3 127(3) y
H03 N3 C3 124(3) y
H02 N3 H03 109(3) y
N2 C3 N3 120.0(3) y
N1 S1 O1 105.90(13) y
S1 N1 S2 120.70(13) y
N3 C3 C4 122.3(3) ?
N2 C3 C4 117.7(3) ?
C5 C4 C3 119.0(3) ?
C4 C5 C6 120.8(3) ?
C7 C6 C5 118.5(3) ?
C6 C7 N2 120.8(3) ?
O2' S1' O1' 115.73(14) ?
O2' S1' N1' 113.78(13) ?
O2' S1' C11' 107.28(12) ?
O1' S1' C11' 106.32(13) ?
N1' S1' C11' 108.14(12) ?
O3' S2' O4' 117.16(16) ?
O3' S2' N1' 104.53(15) ?
O4' S2' N1' 113.41(13) ?
O3' S2' C21' 106.84(14) ?
O4' S2' C21' 106.45(14) ?
N1' S2' C21' 108.00(12) ?
C16' C11' C12' 121.0(2) ?
C16' C11' S1' 121.4(2) ?
C12' C11' S1' 117.52(19) ?
C13' C12' C11' 119.8(2) ?
C12' C13' C14' 119.9(3) ?
C15' C14' C13' 119.8(3) ?
C14' C15' C16' 120.3(2) ?
C11' C16' C15' 119.3(2) ?
C22' C21' C26' 120.9(3) ?
C22' C21' S2' 119.5(2) ?
C26' C21' S2' 119.6(2) ?
C21' C22' C23' 119.4(3) ?
C22' C23' C24' 120.5(3) ?
C25' C24' C23' 119.5(3) ?
C24' C25' C26' 120.2(3) ?
C21' C26' C25' 119.6(3) ?
C3' N2' C7' 122.7(3) y
H04 N2' C3' 119(2) y
H04 N2' C7' 118(2) y
H05 N3' C3' 119(3) y
H06 N3' C3' 112(3) y
H05 N3' H06 115(3) y
N2' C3' N3' 119.9(3) y
N1' S1' O1' 105.14(13) y
S2' N1' S1' 120.48(14) y
N3' C3' C4' 122.1(3) ?
N2' C3' C4' 118.0(3) ?
C5' C4' C3' 120.2(3) ?
C4' C5' C6' 120.4(3) ?
C7' C6' C5' 118.9(3) ?
N2' C7' C6' 119.9(3) ?

loop_
_geom_bond_atom_site_label_1
_geom_bond_atom_site_label_2
_geom_bond_site_symmetry_2
_geom_bond_distance
_geom_bond_publ_flag
N2 C3 . 1.342(4) y
N2 C7 . 1.353(4) y
N3 C3 . 1.326(4) y
N1 S1 . 1.597(2) y
S1 O1 . 1.443(2) y
N2 N3 . 2.311(4) y
N1 O1 . 2.428(3) y
N1 S2 . 1.603(2) ?
S1 O2 . 1.442(2) ?
S1 C11 . 1.769(3) ?
S2 O4 . 1.439(2) ?
S2 O3 . 1.442(2) ?
S2 C21 . 1.771(3) ?
C11 C16 . 1.384(4) ?
C11 C12 . 1.387(4) ?
C12 C13 . 1.384(4) ?
C13 C14 . 1.378(4) ?
C14 C15 . 1.379(4) ?
C15 C16 . 1.380(4) ?
C21 C26 . 1.382(3) ?
C21 C22 . 1.386(4) ?
C22 C23 . 1.380(5) ?
C23 C24 . 1.386(4) ?
C24 C25 . 1.382(4) ?
C25 C26 . 1.378(4) ?
C3 C4 . 1.416(4) ?
C4 C5 . 1.369(5) ?
C5 C6 . 1.403(5) ?
C6 C7 . 1.340(5) ?
N2' C3' . 1.347(4) y
N2' C7' . 1.345(4) y
N3' C3' . 1.329(4) y
N1' S1' . 1.595(2) y
S1' O1' . 1.442(2) y
N2' N3' . 2.316(4) y
N1' O1' . 2.413(3) y
N1' S2' . 1.593(2) ?
S1' O2' . 1.435(2) ?
S1' C11' . 1.772(3) ?
S2' O3' . 1.444(2) ?
S2' O4' . 1.447(2) ?
S2' C21' . 1.775(3) ?
C11' C16' . 1.381(3) ?
C11' C12' . 1.385(4) ?
C12' C13' . 1.381(4) ?
C13' C14' . 1.401(4) ?
C14' C15' . 1.381(4) ?
C15' C16' . 1.396(4) ?
C21' C22' . 1.377(4) ?
C21' C26' . 1.378(4) ?
C22' C23' . 1.387(4) ?
C23' C24' . 1.391(4) ?
C24' C25' . 1.378(4) ?
C25' C26' . 1.394(4) ?
C3' C4' . 1.413(4) ?
C4' C5' . 1.347(5) ?
C5' C6' . 1.390(5) ?
C6' C7' . 1.380(4) ?

loop_
_geom_hbond_atom_site_label_D
_geom_hbond_atom_site_label_H
_geom_hbond_atom_site_label_A
_geom_hbond_site_symmetry_A
_geom_hbond_distance_DH
_geom_hbond_distance_HA
_geom_hbond_distance_DA
_geom_hbond_angle_DHA
_geom_hbond_publ_flag
N2 H01 N1 . .89(3) 2.01(3) 2.890(3) 172(4) y
N3 H02 O1 . 1.05(3) 1.90(3) 2.945(4) 172(5) y
N3 H03 O3' . 1.05(3) 1.98(4) 2.925(4) 148(5) y
N2' H04 N1' . .87(3) 2.05(3) 2.907(3) 168(3) y
N3' H05 O1' . 1.03(3) 1.89(3) 2.868(4) 157(4) y
N3' H06 O2 2_657 1.03(3) 1.98(3) 3.006(4) 178(5) y
C25 H25 O2' 2_747 .95 2.63 3.227(4) 121 y
C26 H26 O2' 2_747 .95 2.56 3.190(3) 124 y
C5 H5 O4 1_655 .95 2.62 3.474(4) 150 y
C6 H6 O4' 2_746 .95 2.53 3.422(4) 155 y
C7 H7 O3 . .95 2.56 3.173(4) 122 y
C12' H12' O1 2_757 .95 2.65 3.447(3) 141 y
C15' H15' O4 2_656 .95 2.68 3.250(3) 119 y
C16' H16' O4 2_656 .95 2.51 3.166(3) 126 y
C5' H5' O4' 1_455 .95 2.68 3.548(4) 153 y

loop_
_geom_torsion_atom_site_label_1
_geom_torsion_atom_site_label_2
_geom_torsion_atom_site_label_3
_geom_torsion_atom_site_label_4
_geom_torsion
_geom_torsion_publ_flag
S2 N1 S1 O1 167.75(15) y
S2 N1 S1 O2 39.6(2) y
S1 N1 S2 O3 163.29(16) y
S1 N1 S2 O4 34.7(2) y
C11 S1 S2 C21 -147.86(12) y
S2 N1 S1 C11 -78.42(18) ?
S1 N1 S2 C21 -83.56(17) ?
O2 S1 C11 C16 -154.8(2) ?
O1 S1 C11 C16 80.4(3) ?
N1 S1 C11 C16 -32.7(3) ?
O2 S1 C11 C12 27.3(3) ?
O1 S1 C11 C12 -97.5(2) ?
N1 S1 C11 C12 149.4(2) ?
C16 C11 C12 C13 .7(4) ?
S1 C11 C12 C13 178.6(2) ?
C11 C12 C13 C14 .4(4) ?
C12 C13 C14 C15 -.8(5) ?
C13 C14 C15 C16 .0(5) ?
C14 C15 C16 C11 1.1(5) ?
C12 C11 C16 C15 -1.5(5) ?
S1 C11 C16 C15 -179.3(2) ?
O4 S2 C21 C26 -146.9(2) ?
O3 S2 C21 C26 86.7(2) ?
N1 S2 C21 C26 -25.1(2) ?
O4 S2 C21 C22 36.2(2) ?
O3 S2 C21 C22 -90.2(2) ?
N1 S2 C21 C22 158.0(2) ?
C26 C21 C22 C23 .1(4) ?
S2 C21 C22 C23 177.0(2) ?
C21 C22 C23 C24 -.4(4) ?
C22 C23 C24 C25 .5(5) ?
C23 C24 C25 C26 -.3(4) ?
C24 C25 C26 C21 -.1(4) ?
C22 C21 C26 C25 .2(4) ?
S2 C21 C26 C25 -176.6(2) ?
C7 N2 C3 N3 174.6(3) ?
C7 N2 C3 C4 -3.0(5) ?
N3 C3 C4 C5 -174.3(3) ?
N2 C3 C4 C5 3.3(5) ?
C3 C4 C5 C6 -1.1(5) ?
C4 C5 C6 C7 -1.4(5) ?
C5 C6 C7 N2 1.8(5) ?
C3 N2 C7 C6 .5(5) ?
S2' N1' S1' O1' -166.13(16) y
S2' N1' S1' O2' -38.5(2) y
S1' N1' S2' O3' -173.12(16) y
S1' N1' S2' O4' -44.4(2) y
C11' S1' S2' C21' 139.69(12) y
S2' N1' S1' C11' 80.60(17) ?
S1' N1' S2' C21' 73.36(19) ?
O2' S1' C11' C16' 141.5(2) ?
O1' S1' C11' C16' -94.1(2) ?
N1' S1' C11' C16' 18.3(2) ?
O2' S1' C11' C12' -42.3(2) ?
O1' S1' C11' C12' 82.1(2) ?
N1' S1' C11' C12' -165.4(2) ?
C16' C11' C12' C13' 1.7(4) ?
S1' C11' C12' C13' -174.6(2) ?
C11' C12' C13' C14' -.1(4) ?
C12' C13' C14' C15' -1.5(4) ?
C13' C14' C15' C16' 1.5(4) ?
C12' C11' C16' C15' -1.7(4) ?
S1' C11' C16' C15' 174.4(2) ?
C14' C15' C16' C11' .1(4) ?
O3' S2' C21' C22' 106.3(3) ?
O4' S2' C21' C22' -19.7(3) ?
N1' S2' C21' C22' -141.8(2) ?
O3' S2' C21' C26' -71.0(3) ?
O4' S2' C21' C26' 163.1(2) ?
N1' S2' C21' C26' 41.0(3) ?
C26' C21' C22' C23' -.4(4) ?
S2' C21' C22' C23' -177.6(2) ?
C21' C22' C23' C24' -1.2(4) ?
C22' C23' C24' C25' 2.2(5) ?
C23' C24' C25' C26' -1.5(5) ?
C22' C21' C26' C25' 1.1(5) ?
S2' C21' C26' C25' 178.3(2) ?
C24' C25' C26' C21' -.1(5) ?
C7' N2' C3' N3' 179.8(3) ?
C7' N2' C3' C4' 1.4(5) ?
N3' C3' C4' C5' -179.7(3) ?
N2' C3' C4' C5' -1.4(5) ?
C3' C4' C5' C6' .6(5) ?
C4' C5' C6' C7' .2(5) ?
C3' N2' C7' C6' -.6(5) ?
C5' C6' C7' N2' -.2(5) ?

loop_
_cod_related_entry_id
_cod_related_entry_database
_cod_related_entry_code
1 ChemSpider 30652315
